data_7213732
loop_
_publ_author_name
'Zhang, Qi'
'Lu, Liye'
'Dai, Wenjuan'
'Mei, Xuefeng'

_publ_section_title
;
 Polymorphism and isomorphism of Huperzine A solvates: structure,
 properties and form transformation
;
_journal_issue 10
_journal_name_full CrystEngComm
_journal_page_first 1919
_journal_paper_doi 10.1039/c3ce41965g
_journal_volume 16
_journal_year 2014
_chemical_absolute_configuration unk
_chemical_formula_sum 'C19 H26 N2 O2'
_chemical_formula_weight 314.42
_chemical_name_common 'Hup A Form S2'
_chemical_name_systematic
;
 ?
;
_space_group_IT_number 5
_symmetry_cell_setting monoclinic
_symmetry_space_group_name_Hall 'C 2y'
_symmetry_space_group_name_H-M 'C 1 2 1'
_atom_sites_solution_hydrogens geom
_atom_sites_solution_primary direct
_atom_sites_solution_secondary difmap
_audit_creation_method SHELXL-97
_cell_angle_alpha 90.00
_cell_angle_beta 130.2740(10)
_cell_angle_gamma 90.00
_cell_formula_units_Z 4
_cell_length_a 19.9216(4)
_cell_length_b 7.47330(10)
_cell_length_c 15.2146(3)
_cell_measurement_reflns_used 3384
_cell_measurement_temperature 296(2)
_cell_measurement_theta_max 27.51
_cell_measurement_theta_min 1.75
_cell_volume 1728.22(6)
_computing_cell_refinement 'Bruker SAINT'
_computing_data_collection 'Bruker APEX2'
_computing_data_reduction 'Bruker SAINT'
_computing_molecular_graphics 'Bruker SHELXTL'
_computing_publication_material 'Bruker SHELXTL'
_computing_structure_refinement 'SHELXL-97 (Sheldrick, 1997)'
_computing_structure_solution 'SHELXS-97 (Sheldrick, 1990)'
_diffrn_ambient_temperature 296(2)
_diffrn_measured_fraction_theta_full 0.999
_diffrn_measured_fraction_theta_max 0.999
_diffrn_measurement_device_type 'Bruker APEX-II CCD'
_diffrn_measurement_method '\f and \w scans'
_diffrn_radiation_monochromator graphite
_diffrn_radiation_source 'fine-focus sealed tube'
_diffrn_radiation_type MoK\a
_diffrn_radiation_wavelength 0.71073
_diffrn_reflns_av_R_equivalents 0.0196
_diffrn_reflns_av_sigmaI/netI 0.0187
_diffrn_reflns_limit_h_max 25
_diffrn_reflns_limit_h_min -25
_diffrn_reflns_limit_k_max 9
_diffrn_reflns_limit_k_min -9
_diffrn_reflns_limit_l_max 19
_diffrn_reflns_limit_l_min -19
_diffrn_reflns_number 14752
_diffrn_reflns_theta_full 27.51
_diffrn_reflns_theta_max 27.51
_diffrn_reflns_theta_min 1.75
_exptl_absorpt_coefficient_mu 0.078
_exptl_absorpt_correction_T_max 0.981
_exptl_absorpt_correction_T_min 0.970
_exptl_absorpt_correction_type multi-scan
_exptl_absorpt_process_details sadabs
_exptl_crystal_colour colorless
_exptl_crystal_density_diffrn 1.208
_exptl_crystal_density_method 'not measured'
_exptl_crystal_description chunk
_exptl_crystal_F_000 680
_exptl_crystal_size_max 0.43
_exptl_crystal_size_mid 0.32
_exptl_crystal_size_min 0.25
_refine_diff_density_max 0.420
_refine_diff_density_min -0.214
_refine_diff_density_rms 0.044
_refine_ls_abs_structure_details 'Flack H D (1983), Acta Cryst. A39, 876-881'
_refine_ls_abs_structure_Flack 0.6(10)
_refine_ls_extinction_coef 0.0043(5)
_refine_ls_extinction_expression Fc^*^=kFc[1+0.001xFc^2^\l^3^/sin(2\q)]^-1/4^
_refine_ls_extinction_method none
_refine_ls_goodness_of_fit_ref 1.053
_refine_ls_hydrogen_treatment mixed
_refine_ls_matrix_type full
_refine_ls_number_parameters 218
_refine_ls_number_reflns 3884
_refine_ls_number_restraints 4
_refine_ls_restrained_S_all 1.053
_refine_ls_R_factor_all 0.0369
_refine_ls_R_factor_gt 0.0361
_refine_ls_shift/su_max 0.000
_refine_ls_shift/su_mean 0.000
_refine_ls_structure_factor_coef Fsqd
_refine_ls_weighting_details 'calc w=1/[\s^2^(Fo^2^)+(0.0653P)^2^+0.7311P] where P=(Fo^2^+2Fc^2^)/3'
_refine_ls_weighting_scheme calc
_refine_ls_wR_factor_gt 0.1011
_refine_ls_wR_factor_ref 0.1020
_reflns_number_gt 3803
_reflns_number_total 3884
_reflns_threshold_expression >2sigma(I)
_cod_data_source_file c3ce41965g.txt
_cod_data_source_block S4.CIF
_cod_original_cell_volume 1728.22(5)
_cod_original_sg_symbol_H-M C2
_cod_database_code 7213732

loop_
_symmetry_equiv_pos_as_xyz
'x, y, z'
'-x, y, -z'
'x+1/2, y+1/2, z'
'-x+1/2, y+1/2, -z'

loop_
_atom_site_label
_atom_site_type_symbol
_atom_site_fract_x
_atom_site_fract_y
_atom_site_fract_z
_atom_site_U_iso_or_equiv
_atom_site_adp_type
_atom_site_occupancy
_atom_site_symmetry_multiplicity
_atom_site_calc_flag
_atom_site_refinement_flags
N1 N 0.29111(7) 0.51579(15) 0.93319(9) 0.0162(2) Uani 1 1 d .
H1' H 0.2753 0.4242 0.9502 0.019 Uiso 1 1 calc R
O1S O 0.38483(9) 0.4814(2) 0.41652(12) 0.0452(3) Uani 1 1 d .
O1 O 0.25347(7) 0.69534(13) 1.01674(9) 0.0222(2) Uani 1 1 d .
N2 N 0.45451(9) 0.73569(18) 0.83089(12) 0.0265(3) Uani 1 1 d D
H5 H 0.5005(9) 0.719(3) 0.9020(9) 0.040 Uiso 1 1 d D
H6 H 0.4700(13) 0.729(3) 0.7905(15) 0.040 Uiso 1 1 d D
C15 C 0.51637(10) 0.1660(2) 0.83599(14) 0.0285(3) Uani 1 1 d .
H4 H 0.4898 0.0881 0.8561 0.043 Uiso 1 1 calc R
H3 H 0.5792 0.1576 0.8935 0.043 Uiso 1 1 calc R
H1 H 0.4980 0.1312 0.7625 0.043 Uiso 1 1 calc R
C14 C 0.48814(9) 0.3559(2) 0.82945(12) 0.0229(3) Uani 1 1 d .
H2 H 0.5291 0.4452 0.8525 0.027 Uiso 1 1 calc R
C12 C 0.41051(9) 0.40794(18) 0.79403(11) 0.0179(3) Uani 1 1 d .
C10 C 0.33539(9) 0.28650(17) 0.75626(11) 0.0174(2) Uani 1 1 d .
H15 H 0.3496 0.1636 0.7508 0.021 Uiso 1 1 calc R
C11 C 0.32575(9) 0.29424(17) 0.84902(11) 0.0172(2) Uani 1 1 d .
H17 H 0.2723 0.2332 0.8213 0.021 Uiso 1 1 calc R
H16 H 0.3752 0.2339 0.9182 0.021 Uiso 1 1 calc R
C5 C 0.32253(8) 0.48621(17) 0.87650(11) 0.0160(2) Uani 1 1 d .
C1 C 0.28306(8) 0.68210(17) 0.96485(11) 0.0166(2) Uani 1 1 d .
C6 C 0.38465(9) 0.60356(18) 0.78462(12) 0.0191(3) Uani 1 1 d .
C4 C 0.34915(8) 0.62731(17) 0.84838(11) 0.0178(3) Uani 1 1 d .
C3 C 0.34077(9) 0.80222(18) 0.87727(12) 0.0207(3) Uani 1 1 d .
H7 H 0.3570 0.9003 0.8570 0.025 Uiso 1 1 calc R
C2 C 0.30964(9) 0.83006(17) 0.93376(12) 0.0203(3) Uani 1 1 d .
H8 H 0.3056 0.9459 0.9523 0.024 Uiso 1 1 calc R
C7 C 0.31086(10) 0.64434(19) 0.65531(12) 0.0228(3) Uani 1 1 d .
H9 H 0.2844 0.7587 0.6475 0.027 Uiso 1 1 calc R
H14 H 0.3365 0.6547 0.6189 0.027 Uiso 1 1 calc R
C8 C 0.24013(9) 0.5040(2) 0.59334(11) 0.0219(3) Uani 1 1 d .
C13 C 0.15698(11) 0.5547(3) 0.47488(13) 0.0327(4) Uani 1 1 d .
H11 H 0.1699 0.5721 0.4246 0.049 Uiso 1 1 calc R
H12 H 0.1338 0.6635 0.4796 0.049 Uiso 1 1 calc R
H10 H 0.1144 0.4608 0.4451 0.049 Uiso 1 1 calc R
C9 C 0.25130(9) 0.34342(19) 0.63996(12) 0.0199(3) Uani 1 1 d .
H13 H 0.2049 0.2625 0.5987 0.024 Uiso 1 1 calc R
C1S C 0.40208(12) 0.2196(3) 0.34049(17) 0.0432(4) Uani 1 1 d .
H18 H 0.4607 0.1739 0.3969 0.065 Uiso 1 1 calc R
H23 H 0.3821 0.1975 0.2647 0.065 Uiso 1 1 calc R
H22 H 0.3636 0.1609 0.3488 0.065 Uiso 1 1 calc R
C2S C 0.40179(11) 0.4226(3) 0.35818(15) 0.0395(4) Uani 1 1 d .
C3S C 0.42295(13) 0.5390(3) 0.29959(17) 0.0459(5) Uani 1 1 d .
H21 H 0.3759 0.5286 0.2170 0.055 Uiso 1 1 calc R
H24 H 0.4764 0.4950 0.3174 0.055 Uiso 1 1 calc R
C4S C 0.43531(14) 0.7330(3) 0.33208(19) 0.0476(5) Uani 1 1 d .
H19 H 0.3872 0.7732 0.3271 0.071 Uiso 1 1 calc R
H20 H 0.4372 0.8019 0.2804 0.071 Uiso 1 1 calc R
H25 H 0.4895 0.7482 0.4095 0.071 Uiso 1 1 calc R

loop_
_atom_site_aniso_label
_atom_site_aniso_U_11
_atom_site_aniso_U_22
_atom_site_aniso_U_33
_atom_site_aniso_U_23
_atom_site_aniso_U_13
_atom_site_aniso_U_12
N1 0.0214(5) 0.0146(5) 0.0171(5) 0.0005(4) 0.0144(4) -0.0005(4)
O1S 0.0554(8) 0.0465(8) 0.0543(8) -0.0043(7) 0.0448(7) -0.0001(7)
O1 0.0310(5) 0.0193(5) 0.0276(5) -0.0012(4) 0.0240(4) 0.0003(4)
N2 0.0317(7) 0.0252(6) 0.0333(7) -0.0073(6) 0.0258(6) -0.0109(5)
C15 0.0243(6) 0.0311(8) 0.0278(7) 0.0001(6) 0.0158(6) 0.0055(6)
C14 0.0225(6) 0.0273(7) 0.0207(6) -0.0034(5) 0.0149(6) -0.0033(5)
C12 0.0221(6) 0.0205(6) 0.0142(6) -0.0017(5) 0.0132(5) -0.0026(5)
C10 0.0233(6) 0.0159(5) 0.0187(6) -0.0021(5) 0.0163(5) -0.0016(5)
C11 0.0247(6) 0.0145(6) 0.0183(6) -0.0004(5) 0.0166(5) -0.0007(5)
C5 0.0182(6) 0.0169(6) 0.0142(5) -0.0010(5) 0.0111(5) -0.0006(5)
C1 0.0166(5) 0.0173(6) 0.0149(5) -0.0010(5) 0.0097(5) -0.0005(5)
C6 0.0239(6) 0.0187(6) 0.0216(6) -0.0017(5) 0.0178(6) -0.0035(5)
C4 0.0203(6) 0.0174(6) 0.0179(6) -0.0011(5) 0.0133(5) -0.0022(5)
C3 0.0268(6) 0.0166(6) 0.0238(7) -0.0007(5) 0.0187(6) -0.0038(5)
C2 0.0247(6) 0.0149(6) 0.0237(7) -0.0015(5) 0.0167(6) -0.0011(5)
C7 0.0315(7) 0.0206(6) 0.0234(7) 0.0040(5) 0.0210(6) -0.0005(5)
C8 0.0249(6) 0.0274(7) 0.0169(6) 0.0004(6) 0.0151(5) 0.0010(6)
C13 0.0315(8) 0.0422(9) 0.0208(7) 0.0062(7) 0.0152(6) 0.0047(7)
C9 0.0215(6) 0.0242(6) 0.0176(6) -0.0045(5) 0.0143(5) -0.0048(5)
C1S 0.0332(9) 0.0538(12) 0.0358(9) -0.0022(9) 0.0193(8) 0.0034(8)
C2S 0.0271(8) 0.0601(12) 0.0283(8) -0.0028(8) 0.0165(7) 0.0029(8)
C3S 0.0379(9) 0.0665(14) 0.0341(9) 0.0004(10) 0.0236(8) 0.0009(9)
C4S 0.0429(10) 0.0550(13) 0.0458(11) 0.0025(10) 0.0290(9) -0.0018(9)

loop_
_atom_type_symbol
_atom_type_description
_atom_type_scat_dispersion_real
_atom_type_scat_dispersion_imag
_atom_type_scat_source
C C 0.0033 0.0016 'International Tables Vol C Tables 4.2.6.8 and 6.1.1.4'
H H 0.0000 0.0000 'International Tables Vol C Tables 4.2.6.8 and 6.1.1.4'
N N 0.0061 0.0033 'International Tables Vol C Tables 4.2.6.8 and 6.1.1.4'
O O 0.0106 0.0060 'International Tables Vol C Tables 4.2.6.8 and 6.1.1.4'

loop_
_geom_angle_atom_site_label_1
_geom_angle_atom_site_label_2
_geom_angle_atom_site_label_3
_geom_angle
C5 N1 C1 124.61(11)
C5 N1 H1' 117.7
C1 N1 H1' 117.7
C6 N2 H5 114.6(16)
C6 N2 H6 106.9(15)
H5 N2 H6 108.2(18)
C14 C15 H4 109.5
C14 C15 H3 109.5
H4 C15 H3 109.5
C14 C15 H1 109.5
H4 C15 H1 109.5
H3 C15 H1 109.5
C12 C14 C15 126.23(13)
C12 C14 H2 116.9
C15 C14 H2 116.9
C14 C12 C10 125.97(13)
C14 C12 C6 123.63(12)
C10 C12 C6 110.40(11)
C12 C10 C9 110.61(11)
C12 C10 C11 107.93(11)
C9 C10 C11 111.15(10)
C12 C10 H15 109.0
C9 C10 H15 109.0
C11 C10 H15 109.0
C5 C11 C10 110.00(10)
C5 C11 H17 109.7
C10 C11 H17 109.7
C5 C11 H16 109.7
C10 C11 H16 109.7
H17 C11 H16 108.2
C4 C5 N1 119.95(11)
C4 C5 C11 123.54(11)
N1 C5 C11 116.50(11)
O1 C1 N1 119.84(11)
O1 C1 C2 124.75(12)
N1 C1 C2 115.41(11)
N2 C6 C12 116.30(11)
N2 C6 C4 107.53(11)
C12 C6 C4 108.47(10)
N2 C6 C7 107.81(11)
C12 C6 C7 107.11(11)
C4 C6 C7 109.51(11)
C5 C4 C3 117.72(12)
C5 C4 C6 122.58(12)
C3 C4 C6 119.68(11)
C2 C3 C4 121.83(12)
C2 C3 H7 119.1
C4 C3 H7 119.1
C3 C2 C1 120.45(12)
C3 C2 H8 119.8
C1 C2 H8 119.8
C8 C7 C6 113.32(11)
C8 C7 H9 108.9
C6 C7 H9 108.9
C8 C7 H14 108.9
C6 C7 H14 108.9
H9 C7 H14 107.7
C9 C8 C7 121.78(12)
C9 C8 C13 122.48(13)
C7 C8 C13 115.73(13)
C8 C13 H11 109.5
C8 C13 H12 109.5
H11 C13 H12 109.5
C8 C13 H10 109.5
H11 C13 H10 109.5
H12 C13 H10 109.5
C8 C9 C10 123.49(12)
C8 C9 H13 118.3
C10 C9 H13 118.3
C2S C1S H18 109.5
C2S C1S H23 109.5
H18 C1S H23 109.5
C2S C1S H22 109.5
H18 C1S H22 109.5
H23 C1S H22 109.5
O1S C2S C3S 123.0(2)
O1S C2S C1S 121.10(19)
C3S C2S C1S 115.85(17)
C2S C3S C4S 114.66(17)
C2S C3S H21 108.6
C4S C3S H21 108.6
C2S C3S H24 108.6
C4S C3S H24 108.6
H21 C3S H24 107.6
C3S C4S H19 109.5
C3S C4S H20 109.5
H19 C4S H20 109.5
C3S C4S H25 109.5
H19 C4S H25 109.5
H20 C4S H25 109.5

loop_
_geom_bond_atom_site_label_1
_geom_bond_atom_site_label_2
_geom_bond_distance
N1 C5 1.3720(15)
N1 C1 1.3793(16)
N1 H1' 0.8600
O1S C2S 1.218(2)
O1 C1 1.2578(15)
N2 C6 1.4631(17)
N2 H5 0.862(9)
N2 H6 0.848(9)
C15 C14 1.506(2)
C15 H4 0.9600
C15 H3 0.9600
C15 H1 0.9600
C14 C12 1.3249(19)
C14 H2 0.9300
C12 C10 1.5105(17)
C12 C6 1.5258(19)
C10 C9 1.5119(19)
C10 C11 1.5436(17)
C10 H15 0.9800
C11 C5 1.5072(17)
C11 H17 0.9700
C11 H16 0.9700
C5 C4 1.3673(18)
C1 C2 1.4319(18)
C6 C4 1.5362(17)
C6 C7 1.5444(19)
C4 C3 1.4229(18)
C3 C2 1.3622(18)
C3 H7 0.9300
C2 H8 0.9300
C7 C8 1.502(2)
C7 H9 0.9700
C7 H14 0.9700
C8 C9 1.337(2)
C8 C13 1.509(2)
C13 H11 0.9600
C13 H12 0.9600
C13 H10 0.9600
C9 H13 0.9300
C1S C2S 1.542(3)
C1S H18 0.9600
C1S H23 0.9600
C1S H22 0.9600
C2S C3S 1.488(3)
C3S C4S 1.500(3)
C3S H21 0.9700
C3S H24 0.9700
C4S H19 0.9600
C4S H20 0.9600
C4S H25 0.9600

loop_
_geom_torsion_atom_site_label_1
_geom_torsion_atom_site_label_2
_geom_torsion_atom_site_label_3
_geom_torsion_atom_site_label_4
_geom_torsion
C15 C14 C12 C10 1.9(2)
C15 C14 C12 C6 -177.28(13)
C14 C12 C10 C9 -128.42(14)
C6 C12 C10 C9 50.87(14)
C14 C12 C10 C11 109.78(14)
C6 C12 C10 C11 -70.92(13)
C12 C10 C11 C5 50.11(14)
C9 C10 C11 C5 -71.35(14)
C1 N1 C5 C4 0.53(19)
C1 N1 C5 C11 -179.70(11)
C10 C11 C5 C4 -17.01(17)
C10 C11 C5 N1 163.23(11)
C5 N1 C1 O1 -179.98(12)
C5 N1 C1 C2 0.44(18)
C14 C12 C6 N2 -7.47(19)
C10 C12 C6 N2 173.22(11)
C14 C12 C6 C4 -128.75(13)
C10 C12 C6 C4 51.93(14)
C14 C12 C6 C7 113.13(14)
C10 C12 C6 C7 -66.18(13)
N1 C5 C4 C3 -1.58(19)
C11 C5 C4 C3 178.67(12)
N1 C5 C4 C6 -179.79(11)
C11 C5 C4 C6 0.5(2)
N2 C6 C4 C5 -143.80(13)
C12 C6 C4 C5 -17.26(17)
C7 C6 C4 C5 99.32(15)
N2 C6 C4 C3 38.02(17)
C12 C6 C4 C3 164.56(12)
C7 C6 C4 C3 -78.86(15)
C5 C4 C3 C2 1.7(2)
C6 C4 C3 C2 -179.99(12)
C4 C3 C2 C1 -0.8(2)
O1 C1 C2 C3 -179.85(13)
N1 C1 C2 C3 -0.29(18)
N2 C6 C7 C8 172.38(11)
C12 C6 C7 C8 46.52(14)
C4 C6 C7 C8 -70.91(14)
C6 C7 C8 C9 -14.35(18)
C6 C7 C8 C13 166.79(12)
C7 C8 C9 C10 -1.51(19)
C13 C8 C9 C10 177.27(13)
C12 C10 C9 C8 -16.80(17)
C11 C10 C9 C8 103.08(14)
O1S C2S C3S C4S 8.8(3)
C1S C2S C3S C4S -171.39(17)
